data_4023165
loop_
_publ_author_name
'Yit Wooi Goh'
'Brett R. Pool'
'Jonathan M. White'

_publ_section_title
;
 Structural Studies on Cycloadducts of Furan, 2-Methoxyfuran,
 and 5-Trimethylsilylcyclopentadiene with Maleic Anhydride
 and N-Methylmaleimide
;
_journal_name_full 'Journal of Organic Chemistry'
_journal_page_first 151
_journal_page_last 156
_journal_paper_doi 10.1021/jo7018575
_journal_volume 73
_journal_year 2008
_chemical_formula_sum 'C12 H18 O3 Si'
_chemical_formula_weight 238.35
_chemical_name_systematic
;
 ?
;
_space_group_IT_number 14
_symmetry_cell_setting monoclinic
_symmetry_space_group_name_Hall '-P 2ybc'
_symmetry_space_group_name_H-M 'P 1 21/c 1'
_atom_sites_solution_hydrogens geom
_atom_sites_solution_primary direct
_atom_sites_solution_secondary difmap
_audit_creation_method SHELXL-97
_cell_angle_alpha 90.00
_cell_angle_beta 107.937(2)
_cell_angle_gamma 90.00
_cell_formula_units_Z 4
_cell_length_a 12.9303(15)
_cell_length_b 6.3374(8)
_cell_length_c 15.7708(19)
_cell_measurement_reflns_used 1720
_cell_measurement_temperature 130(2)
_cell_measurement_theta_max 27.34
_cell_measurement_theta_min 2.71
_cell_volume 1229.5(3)
_computing_cell_refinement 'Bruker SMART'
_computing_data_collection 'Bruker SMART'
_computing_data_reduction 'Bruker SAINT'
_computing_molecular_graphics 'Bruker SHELXTL'
_computing_publication_material 'Bruker SHELXTL'
_computing_structure_refinement 'Bruker SHELXTL'
_computing_structure_solution 'Bruker SHELXTL'
_diffrn_ambient_temperature 130(2)
_diffrn_measured_fraction_theta_full 0.990
_diffrn_measured_fraction_theta_max 0.990
_diffrn_measurement_device_type 'CCD area detector'
_diffrn_measurement_method 'phi and omega scans'
_diffrn_radiation_monochromator graphite
_diffrn_radiation_source 'fine-focus sealed tube'
_diffrn_radiation_type MoK\a
_diffrn_radiation_wavelength 0.71073
_diffrn_reflns_av_R_equivalents 0.0546
_diffrn_reflns_av_sigmaI/netI 0.0554
_diffrn_reflns_limit_h_max 14
_diffrn_reflns_limit_h_min -15
_diffrn_reflns_limit_k_max 7
_diffrn_reflns_limit_k_min -4
_diffrn_reflns_limit_l_max 18
_diffrn_reflns_limit_l_min -18
_diffrn_reflns_number 5470
_diffrn_reflns_theta_full 25.00
_diffrn_reflns_theta_max 25.00
_diffrn_reflns_theta_min 1.66
_exptl_absorpt_coefficient_mu 0.181
_exptl_absorpt_correction_type none
_exptl_crystal_colour colourless
_exptl_crystal_density_diffrn 1.288
_exptl_crystal_density_method 'not measured'
_exptl_crystal_description block
_exptl_crystal_F_000 512
_exptl_crystal_size_max 0.40
_exptl_crystal_size_mid 0.30
_exptl_crystal_size_min 0.20
_refine_diff_density_max 0.309
_refine_diff_density_min -0.213
_refine_diff_density_rms 0.050
_refine_ls_extinction_method none
_refine_ls_goodness_of_fit_ref 0.972
_refine_ls_hydrogen_treatment mixed
_refine_ls_matrix_type full
_refine_ls_number_parameters 148
_refine_ls_number_reflns 2157
_refine_ls_number_restraints 0
_refine_ls_restrained_S_all 0.972
_refine_ls_R_factor_all 0.0506
_refine_ls_R_factor_gt 0.0395
_refine_ls_shift/su_max 0.001
_refine_ls_shift/su_mean 0.000
_refine_ls_structure_factor_coef Fsqd
_refine_ls_weighting_details 'calc w=1/[\s^2^(Fo^2^)+(0.0478P)^2^+0.0000P] where P=(Fo^2^+2Fc^2^)/3'
_refine_ls_weighting_scheme calc
_refine_ls_wR_factor_gt 0.0933
_refine_ls_wR_factor_ref 0.0972
_reflns_number_gt 1721
_reflns_number_total 2157
_reflns_threshold_expression >2sigma(I)
_cod_data_source_file jo7018575-File001_07.cif
_cod_data_source_block CMPD19
_cod_depositor_comments
;
The following automatic conversions were performed:
'_symmetry_cell_setting' value 'Monoclinic' changed to 'monoclinic'
according to '/home/saulius/struct/CIF-dictionaries/cif_core.dic'
dictionary named 'cif_core.dic' version 2.4.1 from 2010-06-29.

Automatic conversion script
Id: cif_fix_enum 1527 2010-12-29 10:47:43Z saulius 
;
_cod_original_sg_symbol_H-M 'P 21/c'
_cod_database_code 4023165

loop_
_symmetry_equiv_pos_as_xyz
'x, y, z'
'-x, y+1/2, -z+1/2'
'-x, -y, -z'
'x, -y-1/2, z-1/2'

loop_
_atom_site_label
_atom_site_type_symbol
_atom_site_fract_x
_atom_site_fract_y
_atom_site_fract_z
_atom_site_U_iso_or_equiv
_atom_site_adp_type
_atom_site_occupancy
_atom_site_symmetry_multiplicity
_atom_site_calc_flag
_atom_site_refinement_flags
_atom_site_disorder_assembly
_atom_site_disorder_group
C1 C -0.02794(15) 0.3471(3) 0.12492(13) 0.0205(5) Uani 1 1 d . . .
C2 C 0.07972(14) 0.4244(3) 0.11967(12) 0.0184(4) Uani 1 1 d . . .
H2 H 0.0727 0.5682 0.0924 0.022 Uiso 1 1 calc R . .
C3 C 0.13894(14) 0.2712(3) 0.07313(12) 0.0186(4) Uani 1 1 d . . .
H3 H 0.1157 0.2824 0.0067 0.022 Uiso 1 1 calc R . .
C4 C 0.13457(15) 0.0462(3) 0.10910(13) 0.0223(5) Uani 1 1 d . . .
H4A H 0.1577 -0.0596 0.0724 0.027 Uiso 1 1 calc R . .
H4B H 0.0603 0.0110 0.1100 0.027 Uiso 1 1 calc R . .
C5 C 0.21538(15) 0.0547(3) 0.20491(13) 0.0230(5) Uani 1 1 d . . .
H5A H 0.1791 0.0166 0.2496 0.028 Uiso 1 1 calc R . .
H5B H 0.2777 -0.0413 0.2113 0.028 Uiso 1 1 calc R . .
C6 C 0.25198(14) 0.2854(3) 0.21479(12) 0.0189(4) Uani 1 1 d . . .
H6 H 0.3207 0.3122 0.2642 0.023 Uiso 1 1 calc R . .
C7 C 0.15459(14) 0.4284(3) 0.21668(12) 0.0188(4) Uani 1 1 d . . .
H7 H 0.1797 0.5754 0.2354 0.023 Uiso 1 1 calc R . .
C8 C 0.08513(15) 0.3453(3) 0.27027(14) 0.0221(5) Uani 1 1 d . . .
C9 C 0.25850(14) 0.3366(3) 0.12042(12) 0.0177(4) Uani 1 1 d . . .
H9 H 0.2614 0.4938 0.1162 0.021 Uiso 1 1 calc R . .
C10 C 0.50345(15) 0.2921(4) 0.16412(13) 0.0296(5) Uani 1 1 d . . .
H10A H 0.5631 0.2437 0.1429 0.044 Uiso 1 1 calc R . .
H10B H 0.5076 0.2207 0.2202 0.044 Uiso 1 1 calc R . .
H10C H 0.5093 0.4449 0.1740 0.044 Uiso 1 1 calc R . .
C11 C 0.35893(15) 0.3689(3) -0.02755(13) 0.0249(5) Uani 1 1 d . . .
H11A H 0.4164 0.3198 -0.0513 0.037 Uiso 1 1 calc R . .
H11B H 0.3666 0.5211 -0.0166 0.037 Uiso 1 1 calc R . .
H11C H 0.2877 0.3393 -0.0708 0.037 Uiso 1 1 calc R . .
C12 C 0.36613(17) -0.0605(3) 0.05626(15) 0.0323(5) Uani 1 1 d . . .
H12A H 0.2968 -0.0966 0.0118 0.048 Uiso 1 1 calc R . .
H12B H 0.3731 -0.1378 0.1116 0.048 Uiso 1 1 calc R . .
H12C H 0.4262 -0.0991 0.0337 0.048 Uiso 1 1 calc R . .
O1 O -0.11242(10) 0.3217(2) 0.06825(9) 0.0286(4) Uani 1 1 d . . .
O2 O 0.10544(11) 0.3146(2) 0.34817(9) 0.0306(4) Uani 1 1 d . . .
O4 O -0.01895(10) 0.2980(2) 0.21355(9) 0.0231(3) Uani 1 1 d . . .
Si1 Si 0.37052(4) 0.22915(8) 0.07876(3) 0.01926(18) Uani 1 1 d . . .

loop_
_atom_site_aniso_label
_atom_site_aniso_U_11
_atom_site_aniso_U_22
_atom_site_aniso_U_33
_atom_site_aniso_U_23
_atom_site_aniso_U_13
_atom_site_aniso_U_12
C1 0.0216(11) 0.0183(11) 0.0240(11) 0.0007(8) 0.0105(9) 0.0056(9)
C2 0.0184(10) 0.0193(10) 0.0186(11) 0.0024(8) 0.0071(8) 0.0022(8)
C3 0.0171(10) 0.0227(11) 0.0179(10) 0.0005(8) 0.0082(8) 0.0019(8)
C4 0.0176(10) 0.0218(11) 0.0312(12) -0.0044(9) 0.0129(9) -0.0020(9)
C5 0.0235(11) 0.0230(11) 0.0277(12) 0.0065(9) 0.0158(9) 0.0062(9)
C6 0.0158(10) 0.0250(11) 0.0166(10) -0.0002(8) 0.0061(8) 0.0014(8)
C7 0.0207(10) 0.0193(10) 0.0183(11) -0.0008(8) 0.0088(9) -0.0008(8)
C8 0.0238(11) 0.0203(11) 0.0254(12) 0.0005(9) 0.0123(9) 0.0069(9)
C9 0.0178(10) 0.0170(10) 0.0200(11) -0.0004(8) 0.0083(8) -0.0014(8)
C10 0.0224(11) 0.0416(14) 0.0253(12) 0.0015(10) 0.0082(9) -0.0024(10)
C11 0.0212(11) 0.0322(13) 0.0245(12) -0.0011(9) 0.0119(9) 0.0003(9)
C12 0.0290(12) 0.0276(12) 0.0479(14) -0.0045(10) 0.0232(11) 0.0002(10)
O1 0.0190(8) 0.0341(9) 0.0310(9) -0.0028(7) 0.0055(7) 0.0024(6)
O2 0.0331(9) 0.0418(10) 0.0217(8) 0.0080(7) 0.0153(7) 0.0106(7)
O4 0.0205(7) 0.0274(8) 0.0252(8) 0.0025(6) 0.0127(6) 0.0010(6)
Si1 0.0165(3) 0.0217(3) 0.0220(3) -0.0014(2) 0.0095(2) -0.0013(2)

loop_
_atom_type_symbol
_atom_type_description
_atom_type_scat_dispersion_real
_atom_type_scat_dispersion_imag
_atom_type_scat_source
C C 0.0033 0.0016 'International Tables Vol C Tables 4.2.6.8 and 6.1.1.4'
H H 0.0000 0.0000 'International Tables Vol C Tables 4.2.6.8 and 6.1.1.4'
O O 0.0106 0.0060 'International Tables Vol C Tables 4.2.6.8 and 6.1.1.4'
Si Si 0.0817 0.0704 'International Tables Vol C Tables 4.2.6.8 and 6.1.1.4'

loop_
_geom_angle_atom_site_label_1
_geom_angle_atom_site_label_2
_geom_angle_atom_site_label_3
_geom_angle
_geom_angle_site_symmetry_1
_geom_angle_site_symmetry_3
_geom_angle_publ_flag
O1 C1 O4 119.61(17) . . ?
O1 C1 C2 130.88(18) . . ?
O4 C1 C2 109.50(15) . . ?
C1 C2 C7 105.11(15) . . ?
C1 C2 C3 114.98(15) . . ?
C7 C2 C3 103.27(14) . . ?
C1 C2 H2 111.0 . . ?
C7 C2 H2 111.0 . . ?
C3 C2 H2 111.0 . . ?
C4 C3 C9 102.37(15) . . ?
C4 C3 C2 108.96(15) . . ?
C9 C3 C2 99.73(14) . . ?
C4 C3 H3 114.7 . . ?
C9 C3 H3 114.7 . . ?
C2 C3 H3 114.7 . . ?
C3 C4 C5 103.65(14) . . ?
C3 C4 H4A 111.0 . . ?
C5 C4 H4A 111.0 . . ?
C3 C4 H4B 111.0 . . ?
C5 C4 H4B 111.0 . . ?
H4A C4 H4B 109.0 . . ?
C6 C5 C4 103.14(15) . . ?
C6 C5 H5A 111.1 . . ?
C4 C5 H5A 111.1 . . ?
C6 C5 H5B 111.1 . . ?
C4 C5 H5B 111.1 . . ?
H5A C5 H5B 109.1 . . ?
C5 C6 C9 102.05(15) . . ?
C5 C6 C7 109.34(15) . . ?
C9 C6 C7 100.34(14) . . ?
C5 C6 H6 114.5 . . ?
C9 C6 H6 114.5 . . ?
C7 C6 H6 114.5 . . ?
C8 C7 C2 104.54(15) . . ?
C8 C7 C6 115.60(16) . . ?
C2 C7 C6 103.64(14) . . ?
C8 C7 H7 110.9 . . ?
C2 C7 H7 110.9 . . ?
C6 C7 H7 110.9 . . ?
O2 C8 O4 119.18(17) . . ?
O2 C8 C7 131.03(18) . . ?
O4 C8 C7 109.78(16) . . ?
C6 C9 C3 93.72(14) . . ?
C6 C9 Si1 122.11(13) . . ?
C3 C9 Si1 119.53(13) . . ?
C6 C9 H9 106.7 . . ?
C3 C9 H9 106.7 . . ?
Si1 C9 H9 106.7 . . ?
Si1 C10 H10A 109.5 . . ?
Si1 C10 H10B 109.5 . . ?
H10A C10 H10B 109.5 . . ?
Si1 C10 H10C 109.5 . . ?
H10A C10 H10C 109.5 . . ?
H10B C10 H10C 109.5 . . ?
Si1 C11 H11A 109.5 . . ?
Si1 C11 H11B 109.5 . . ?
H11A C11 H11B 109.5 . . ?
Si1 C11 H11C 109.5 . . ?
H11A C11 H11C 109.5 . . ?
H11B C11 H11C 109.5 . . ?
Si1 C12 H12A 109.5 . . ?
Si1 C12 H12B 109.5 . . ?
H12A C12 H12B 109.5 . . ?
Si1 C12 H12C 109.5 . . ?
H12A C12 H12C 109.5 . . ?
H12B C12 H12C 109.5 . . ?
C8 O4 C1 110.98(14) . . ?
C11 Si1 C12 107.89(10) . . ?
C11 Si1 C10 110.37(9) . . ?
C12 Si1 C10 108.29(10) . . ?
C11 Si1 C9 106.48(9) . . ?
C12 Si1 C9 115.99(9) . . ?
C10 Si1 C9 107.77(9) . . ?

loop_
_geom_bond_atom_site_label_1
_geom_bond_atom_site_label_2
_geom_bond_distance
_geom_bond_site_symmetry_2
_geom_bond_publ_flag
C1 O1 1.190(2) . ?
C1 O4 1.401(2) . ?
C1 C2 1.502(3) . ?
C2 C7 1.538(2) . ?
C2 C3 1.554(2) . ?
C2 H2 1.0000 . ?
C3 C4 1.542(3) . ?
C3 C9 1.552(2) . ?
C3 H3 1.0000 . ?
C4 C5 1.551(3) . ?
C4 H4A 0.9900 . ?
C4 H4B 0.9900 . ?
C5 C6 1.529(3) . ?
C5 H5A 0.9900 . ?
C5 H5B 0.9900 . ?
C6 C9 1.551(2) . ?
C6 C7 1.560(2) . ?
C6 H6 1.0000 . ?
C7 C8 1.505(3) . ?
C7 H7 1.0000 . ?
C8 O2 1.190(2) . ?
C8 O4 1.400(2) . ?
C9 Si1 1.8921(18) . ?
C9 H9 1.0000 . ?
C10 Si1 1.871(2) . ?
C10 H10A 0.9800 . ?
C10 H10B 0.9800 . ?
C10 H10C 0.9800 . ?
C11 Si1 1.861(2) . ?
C11 H11A 0.9800 . ?
C11 H11B 0.9800 . ?
C11 H11C 0.9800 . ?
C12 Si1 1.867(2) . ?
C12 H12A 0.9800 . ?
C12 H12B 0.9800 . ?
C12 H12C 0.9800 . ?

loop_
_geom_torsion_atom_site_label_1
_geom_torsion_atom_site_label_2
_geom_torsion_atom_site_label_3
_geom_torsion_atom_site_label_4
_geom_torsion
_geom_torsion_site_symmetry_1
_geom_torsion_site_symmetry_2
_geom_torsion_site_symmetry_3
_geom_torsion_site_symmetry_4
_geom_torsion_publ_flag
O1 C1 C2 C7 178.0(2) . . . . ?
O4 C1 C2 C7 -3.00(19) . . . . ?
O1 C1 C2 C3 -69.2(3) . . . . ?
O4 C1 C2 C3 109.83(17) . . . . ?
C1 C2 C3 C4 -45.7(2) . . . . ?
C7 C2 C3 C4 68.20(18) . . . . ?
C1 C2 C3 C9 -152.49(16) . . . . ?
C7 C2 C3 C9 -38.58(17) . . . . ?
C9 C3 C4 C5 32.48(17) . . . . ?
C2 C3 C4 C5 -72.48(17) . . . . ?
C3 C4 C5 C6 2.97(18) . . . . ?
C4 C5 C6 C9 -37.48(17) . . . . ?
C4 C5 C6 C7 68.15(18) . . . . ?
C1 C2 C7 C8 2.00(19) . . . . ?
C3 C2 C7 C8 -118.87(16) . . . . ?
C1 C2 C7 C6 123.48(16) . . . . ?
C3 C2 C7 C6 2.61(17) . . . . ?
C5 C6 C7 C8 41.2(2) . . . . ?
C9 C6 C7 C8 148.04(16) . . . . ?
C5 C6 C7 C2 -72.50(18) . . . . ?
C9 C6 C7 C2 34.29(17) . . . . ?
C2 C7 C8 O2 178.8(2) . . . . ?
C6 C7 C8 O2 65.5(3) . . . . ?
C2 C7 C8 O4 -0.40(19) . . . . ?
C6 C7 C8 O4 -113.63(17) . . . . ?
C5 C6 C9 C3 55.76(16) . . . . ?
C7 C6 C9 C3 -56.77(15) . . . . ?
C5 C6 C9 Si1 -72.84(17) . . . . ?
C7 C6 C9 Si1 174.63(13) . . . . ?
C4 C3 C9 C6 -53.52(16) . . . . ?
C2 C3 C9 C6 58.50(15) . . . . ?
C4 C3 C9 Si1 76.95(17) . . . . ?
C2 C3 C9 Si1 -171.03(12) . . . . ?
O2 C8 O4 C1 179.18(17) . . . . ?
C7 C8 O4 C1 -1.5(2) . . . . ?
O1 C1 O4 C8 -177.97(17) . . . . ?
C2 C1 O4 C8 2.89(19) . . . . ?
C6 C9 Si1 C11 -170.23(14) . . . . ?
C3 C9 Si1 C11 73.45(16) . . . . ?
C6 C9 Si1 C12 69.73(17) . . . . ?
C3 C9 Si1 C12 -46.59(18) . . . . ?
C6 C9 Si1 C10 -51.80(17) . . . . ?
C3 C9 Si1 C10 -168.12(14) . . . . ?
